data_1558489
loop_
_publ_author_name
'Glerup, Jorgen'
'Hazell, Alan'
'Michelsen, Kirsten'
'Weihe, Hogni'

_publ_section_title
;
 Synthesis and Magnetic Susceptibility of New Bimetallic, Tetranuclear and
 Octanuclear Complex Ions Containing Molybdenum(VI)/Tungsten(VI) and
 Chromium(III)/Rhodium(III). Crystal Structures of
 {[MoO4Crcyclam]2}(ClO4)2, {[MoO4Rhcyclam]2}(ClO4)2 and
 {[WO4Crcyclam]4}(ClO4)4.3H2O
;
_journal_name_full 'Acta Chemica Scandinavica'
_journal_page_first 618
_journal_page_last 627
_journal_paper_doi 10.3891/acta.chem.scand.48-0618
_journal_volume 48
_journal_year 1994
_chemical_formula_sum 'C40 H108 Cl4 Cr4 N16 O22 W4'
_chemical_formula_weight 2250.53
_chemical_name_common
;
{[WO4Crcyclam]4}(Cl)4.3H2O
;
_space_group_IT_number 60
_space_group_name_Hall '-P 2n 2ab'
_space_group_name_H-M_alt 'P b c n'
_symmetry_cell_setting orthorhombic
_symmetry_Int_Tables_number 60
_symmetry_space_group_name_Hall '-P 2n 2ab'
_symmetry_space_group_name_H-M 'P b c n'
_cell_angle_alpha 90.
_cell_angle_beta 90.
_cell_angle_gamma 90.
_cell_formula_units_Z 4
_cell_length_a 19.572(2)
_cell_length_b 24.347(4)
_cell_length_c 16.601(2)
_cell_volume 7910.7(18)
_diffrn_ambient_temperature 295
_diffrn_radiation_probe x-ray
_diffrn_radiation_type MoK\a
_diffrn_radiation_wavelength 0.71073
_exptl_absorpt_coefficient_mu 6.654
_exptl_crystal_density_diffrn 2.018
_refine_ls_goodness_of_fit_ref 1.55
_refine_ls_number_parameters 410
_refine_ls_number_reflns 2454
_refine_ls_R_factor_gt 0.054
_refine_ls_wR_factor_gt 0.066
_cod_data_source_file Acta-Chem-Scand-1994-48-618-3.cif
_cod_data_source_block 3
_cod_depositor_comments
;
Many inconsistencies about the chemical formula in that paper
;
_cod_original_cell_volume 7911(2)
_cod_database_code 1558489

loop_
_space_group_symop_id
_space_group_symop_operation_xyz
1 x,y,z
2 1/2-x,1/2-y,1/2+z
3 1/2+x,1/2-y,-z
4 -x,y,1/2-z
5 -x,-y,-z
6 1/2+x,1/2+y,1/2-z
7 1/2-x,1/2+y,z
8 x,-y,1/2+z

loop_
_atom_site_label
_atom_site_type_symbol
_atom_site_thermal_displace_type
_atom_site_fract_x
_atom_site_fract_y
_atom_site_fract_z
_atom_site_occupancy
_atom_site_U_iso_or_equiv
_atom_site_calc_flag
_atom_site_refinement_flags
_atom_site_disorder_assembly
_atom_site_disorder_group
W1 W Uiso -0.02770(10) 0.14450(10) 0.15330(10) 1.000 0.0350(10) . . . .
W2 W Uiso 0.07970(10) 0.23970(10) 0.21050(10) 1.000 0.0390(10) . . . .
Cr1 Cr Uiso 0.1987(2) 0.1935(2) 0.3593(3) 1.000 0.043(3) . . . .
Cr2 Cr Uiso 0.00000 0.3688(3) 0.25000 1.000 0.61(6) . . . .
Cr3 Cr Uiso 0.00000 0.0153(3) 0.25000 1.000 0.038(4) . . . .
Cl1 Cl Uiso 0.2907(7) 0.0380(4) 0.0438(7) 1.000 0.110(10) . . . .
Cl2 Cl Uiso 0.50000 0.3162(7) 0.25000 1.000 0.157(19) . . . .
Cl3 Cl Uiso 0.50000 0.0742(8) 0.25000 1.000 0.27(3) . . . .
O1 O Uiso 0.0604(9) 0.1578(7) 0.2205(13) 1.000 0.153(17) . . . .
O2 O Uiso -0.0194(9) 0.2286(7) 0.1753(12) 1.000 0.046(14) . . . .
O3 O Uiso 0.1532(9) 0.2361(8) 0.2777(13) 1.000 0.052(14) . . . .
O4 O Uiso -0.1174(10) 0.1506(8) 0.1292(12) 1.000 0.050(14) . . . .
O5 O Uiso 0.1174(10) 0.2361(9) 0.1174(13) 1.000 0.055(15) . . . .
O6 O Uiso -0.0082(10) 0.1501(8) 0.4405(12) 1.000 0.056(15) . . . .
O7 O Uiso -0.0239(11) 0.0703(7) 0.1752(12) 1.000 0.050(14) . . . .
O8 O Uiso 0.0603(10) 0.3135(7) 0.2168(15) 1.000 0.063(15) . . . .
N1 N Uiso 0.2791(14) 0.2499(13) 0.357(2) 1.000 0.08(2) . . . .
N4 N Uiso 0.1680(17) 0.2415(12) 0.455(2) 1.000 0.08(3) . . . .
N8 N Uiso 0.2472(14) 0.1411(11) 0.4382(15) 1.000 0.050(19) . . . .
N11 N Uiso 0.2449(15) 0.1465(10) 0.2750(18) 1.000 0.07(2) . . . .
N15 N Uiso -0.0436(17) 0.3773(12) 0.136(2) 1.000 0.09(3) . . . .
N18 N Uiso 0.0707(18) 0.4260(12) 0.205(3) 1.000 0.09(3) . . . .
N22 N Uiso -0.0956(12) 0.0069(11) 0.2922(18) 1.000 0.055(19) . . . .
N25 N Uiso 0.0226(17) -0.0426(10) 0.3407(18) 1.000 0.061(19) . . . .
C2 C Uiso 0.255(3) 0.2979(19) 0.404(5) 1.000 0.15(6) . . . .
C3 C Uiso 0.221(3) 0.284(2) 0.483(4) 1.000 0.15(6) . . . .
C5 C Uiso 0.144(2) 0.2103(19) 0.526(3) 1.000 0.09(3) . . . .
C6 C Uiso 0.196(2) 0.173(2) 0.566(3) 1.000 0.10(4) . . . .
C7 C Uiso 0.213(3) 0.1237(17) 0.510(3) 1.000 0.10(4) . . . .
C9 C Uiso 0.2644(19) 0.0901(13) 0.395(2) 1.000 0.06(3) . . . .
C10 C Uiso 0.296(2) 0.1059(15) 0.314(3) 1.000 0.09(3) . . . .
C12 C Uiso 0.286(2) 0.1753(17) 0.207(2) 1.000 0.09(3) . . . .
C13 C Uiso 0.336(2) 0.2191(19) 0.237(3) 1.000 0.09(3) . . . .
C14 C Uiso 0.305(2) 0.2656(19) 0.279(3) 1.000 0.10(4) . . . .
C16 C Uiso -0.001(4) 0.423(2) 0.094(4) 1.000 0.15(5) . . . .
C17 C Uiso 0.071(4) 0.426(2) 0.120(5) 1.000 0.15(6) . . . .
C19 C Uiso 0.138(2) 0.4199(17) 0.242(4) 1.000 0.09(3) . . . .
C20 C Uiso 0.148(5) 0.424(2) 0.316(5) 1.000 0.19(8) . . . .
C21 C Uiso 0.113(4) 0.381(3) 0.369(5) 1.000 0.20(8) . . . .
C23 C Uiso -0.105(2) -0.0374(19) 0.351(3) 1.000 0.10(4) . . . .
C24 C Uiso -0.038(2) -0.0392(15) 0.401(2) 1.000 0.08(3) . . . .
C26 C Uiso 0.085(3) -0.0361(15) 0.388(2) 1.000 0.09(3) . . . .
C27 C Uiso 0.146(2) -0.0393(16) 0.327(3) 1.000 0.07(3) . . . .
C28 C Uiso 0.156(2) 0.002(2) 0.267(3) 1.000 0.11(4) . . . .
Ow(1) O Uiso 0.0331(19) 0.2853(15) 0.463(2) 1.000 0.18(4) . . . .
Ow(2) O Uiso 0.1604(15) 0.1014(13) 0.134(3) 1.000 0.18(4) . . . .
Ow(3) O Uiso 0.3780(19) 0.1944(16) 0.482(2) 1.000 0.19(4) . . . .

loop_
_atom_type_symbol
_atom_type_description
_atom_type_scat_dispersion_real
_atom_type_scat_dispersion_imag
_atom_type_scat_source
C C 0.0033 0.0016 ' International Tables Vol C Tables 4.2.6.8 and 6.1.1.4'
Cl Cl 0.1484 0.1585 ' International Tables Vol C Tables 4.2.6.8 and 6.1.1.4'
Cr Cr 0.3209 0.6236 ' International Tables Vol C Tables 4.2.6.8 and 6.1.1.4'
N N 0.0061 0.0033 ' International Tables Vol C Tables 4.2.6.8 and 6.1.1.4'
O O 0.0106 0.0060 ' International Tables Vol C Tables 4.2.6.8 and 6.1.1.4'
W W -0.8490 6.8722 ' International Tables Vol C Tables 4.2.6.8 and 6.1.1.4'

loop_
_geom_angle_atom_site_label_1
_geom_angle_atom_site_label_2
_geom_angle_atom_site_label_3
_geom_angle
_geom_angle_site_symmetry_1
_geom_angle_site_symmetry_2
_geom_angle_site_symmetry_3
_geom_angle_publ_flag
O1 W1 O2 71.9(7) . . . yes
O1 W1 O4 155.8(8) . . . yes
O1 W1 O7 90.8(8) . . . yes
O1 W1 O1 73.1(7) . . 4_555 yes
O1 W1 O6 97.8(9) . . 4_555 yes
O2 W1 O4 91.9(8) . . . yes
O2 W1 O7 157.5(8) . . . yes
O1 W1 O2 73.3(7) 4_555 . . yes
O2 W1 O6 92.8(8) . . 4_555 yes
O4 W1 O7 99.4(9) . . . yes
O1 W1 O4 85.2(8) 4_555 . . yes
O4 W1 O6 101.0(9) . . 4_555 yes
O1 W1 O7 88.2(8) 4_555 . . yes
O6 W1 O7 103.9(9) 4_555 . . yes
O1 W1 O6 165.1(8) 4_555 . 4_555 yes
O1 W2 O2 73.6(7) . . . yes
O1 W2 O3 92.8(8) . . . yes
O1 W2 O5 95.9(9) . . . yes
O1 W2 O8 156.0(8) . . . yes
O1 W2 O2 73.5(7) . . 4_555 yes
O2 W2 O3 156.6(8) . . . yes
O2 W2 O5 98.3(9) . . . yes
O2 W2 O8 87.1(8) . . . yes
O2 W2 O2 74.2(7) . . 4_555 yes
O3 W2 O5 102.1(9) . . . yes
O3 W2 O8 100.1(9) . . . yes
O2 W2 O3 83.8(8) 4_555 . . yes
O5 W2 O8 101.0(11) . . . yes
O2 W2 O5 168.3(8) 4_555 . . yes
O2 W2 O8 87.8(9) 4_555 . . yes
O3 Cr1 N1 88.9(10) . . . yes
O3 Cr1 N4 95.9(11) . . . yes
O3 Cr1 N8 174.0(10) . . . yes
O3 Cr1 N11 91.4(10) . . . yes
O3 Cr1 O4 88.8(8) . . 4_555 yes
N1 Cr1 N4 82.0(13) . . . yes
N1 Cr1 N8 94.1(12) . . . yes
N1 Cr1 N11 91.3(12) . . . yes
O4 Cr1 N1 170.9(11) 4_555 . . yes
N4 Cr1 N8 89.7(11) . . . yes
N4 Cr1 N11 170.0(13) . . . yes
O4 Cr1 N4 89.4(11) 4_555 . . yes
N8 Cr1 N11 83.3(11) . . . yes
O4 Cr1 N8 89.0(10) 4_555 . . yes
O4 Cr1 N11 97.6(10) 4_555 . . yes
O8 Cr2 N15 93.6(11) . . . yes
O8 Cr2 N18 87.5(11) . . . yes
O8 Cr2 O8 88.1(9) . . 4_555 yes
O8 Cr2 N15 94.6(11) . . 4_555 yes
O8 Cr2 N18 175.0(14) . . 4_555 yes
N15 Cr2 N18 83.2(16) . . . yes
O8 Cr2 N15 94.6(11) 4_555 . . yes
N15 Cr2 N15 168.6(12) . . 4_555 yes
N15 Cr2 N18 89.3(16) . . 4_555 yes
O8 Cr2 N18 175.0(13) 4_555 . . yes
N15 Cr2 N18 89.3(16) 4_555 . . yes
N18 Cr2 N18 96.9(13) . . 4_555 yes
O8 Cr2 N15 93.6(11) 4_555 . 4_555 yes
O8 Cr2 N18 87.5(11) 4_555 . 4_555 yes
N15 Cr2 N18 83.2(15) 4_555 . 4_555 yes
O7 Cr3 N22 94.1(10) . . . yes
O7 Cr3 N25 175.5(10) . . . yes
O7 Cr3 O7 89.5(9) . . 4_555 yes
O7 Cr3 N22 94.2(10) . . 4_555 yes
O7 Cr3 N25 87.3(9) . . 4_555 yes
N22 Cr3 N25 83.0(12) . . . yes
O7 Cr3 N22 94.2(10) 4_555 . . yes
N22 Cr3 N22 168.3(12) . . 4_555 yes
N22 Cr3 N25 89.2(12) . . 4_555 yes
O7 Cr3 N25 87.3(9) 4_555 . . yes
N22 Cr3 N25 89.2(12) 4_555 . . yes
N25 Cr3 N25 96.1(11) . . 4_555 yes
O7 Cr3 N22 94.1(10) 4_555 . 4_555 yes
O7 Cr3 N25 175.5(11) 4_555 . 4_555 yes
N22 Cr3 N25 83.0(12) 4_555 . 4_555 yes
W1 O1 W2 105.2(8) . . . yes
W1 O1 W1 104.2(8) . . 4_555 yes
W1 O1 W2 105.9(9) 4_555 . . yes
W1 O2 W2 104.7(8) . . . yes
W1 O2 W2 103.0(8) . . 4_555 yes
W2 O2 W2 104.0(8) . . 4_555 yes
W2 O3 Cr1 145.3(11) . . . yes
W1 O4 Cr1 146.2(12) . . 4_555 yes
W1 O7 Cr3 146.7(12) . . . yes
W2 O8 Cr2 148.1(12) . . . yes
Cr1 N1 C2 106(3) . . . yes
Cr1 N1 C14 117(3) . . . yes
C2 N1 C14 112(4) . . . yes
Cr1 N4 C3 115(3) . . . yes
Cr1 N4 C5 115(2) . . . yes
C3 N4 C5 109(4) . . . yes
Cr1 N8 C7 120(3) . . . yes
Cr1 N8 C9 108.5(19) . . . yes
C7 N8 C9 105(3) . . . yes
Cr1 N11 C10 111(2) . . . yes
Cr1 N11 C12 119(2) . . . yes
C10 N11 C12 105(3) . . . yes
Cr2 N15 C16 105(3) . . . yes
Cr2 N15 C21 118(4) . . 4_555 yes
C16 N15 C21 117(5) . . 4_555 yes
Cr2 N18 C17 111(3) . . . yes
Cr2 N18 C19 112(3) . . . yes
C17 N18 C19 115(5) . . . yes
Cr3 N22 C23 115(2) . . . yes
Cr3 N22 C28 120(2) . . 4_555 yes
C23 N22 C28 106(3) . . 4_555 yes
Cr3 N25 C24 105(2) . . . yes
Cr3 N25 C26 119(2) . . . yes
C24 N25 C26 107(3) . . . yes
N1 C2 C3 115(4) . . . yes
N4 C3 C2 101(5) . . . yes
N4 C5 C6 116(3) . . . yes
C5 C6 C7 110(4) . . . no
N8 C7 C6 112(3) . . . yes
N8 C9 C10 108(3) . . . yes
N11 C10 C9 106(3) . . . yes
N11 C12 C13 114(3) . . . yes
C12 C13 C14 115(3) . . . no
N1 C14 C13 112(4) . . . yes
N15 C16 C17 115(5) . . . yes
N18 C17 C16 107(6) . . . yes
N18 C19 C20 123(6) . . . yes
C19 C20 C21 116(6) . . . no
N15 C21 C20 117(6) 4_555 . . yes
N22 C23 C24 106(3) . . . yes
N25 C24 C23 108(3) . . . yes
N25 C26 C27 107(3) . . . yes
C26 C27 C28 121(3) . . . no
N22 C28 C27 113(3) 4_555 . . yes

loop_
_geom_bond_atom_site_label_1
_geom_bond_atom_site_label_2
_geom_bond_distance
_geom_bond_site_symmetry_1
_geom_bond_site_symmetry_2
_geom_bond_publ_flag
W1 O1 2.079(19) . . yes
W1 O2 2.086(17) . . yes
W1 O4 1.81(2) . . yes
W1 O7 1.844(17) . . yes
W1 O1 2.21(2) . 4_555 yes
W1 O6 1.71(2) . 4_555 yes
W2 O1 2.036(17) . . yes
W2 O2 2.044(18) . . yes
W2 O3 1.823(19) . . yes
W2 O5 1.72(2) . . yes
W2 O8 1.840(17) . . yes
W2 O2 2.250(19) . 4_555 yes
Cr1 O3 1.93(2) . . yes
Cr1 N1 2.09(3) . . yes
Cr1 N4 2.06(3) . . yes
Cr1 N8 2.06(3) . . yes
Cr1 N11 2.02(3) . . yes
Cr1 O4 1.91(2) . 4_555 yes
Cr2 O8 1.87(2) . . yes
Cr2 N15 2.09(3) . . yes
Cr2 N18 2.10(4) . . yes
Cr2 O8 1.87(2) . 4_555 yes
Cr2 N15 2.09(3) . 4_555 yes
Cr2 N18 2.10(4) . 4_555 yes
Cr3 O7 1.885(19) . . yes
Cr3 N22 2.01(2) . . yes
Cr3 N25 2.11(3) . . yes
Cr3 O7 1.885(19) . 4_555 yes
Cr3 N22 2.01(2) . 4_555 yes
Cr3 N25 2.11(3) . 4_555 yes
N1 C2 1.48(7) . . yes
N1 C14 1.44(6) . . yes
N4 C3 1.54(6) . . yes
N4 C5 1.48(6) . . yes
N8 C7 1.43(6) . . yes
N8 C9 1.47(4) . . yes
N11 C10 1.55(5) . . yes
N11 C12 1.55(5) . . yes
N15 C16 1.56(7) . . yes
N15 C21 1.36(9) . 4_555 yes
N18 C17 1.41(10) . . yes
N18 C19 1.46(6) . . yes
N22 C23 1.47(6) . . yes
N22 C28 1.54(5) . 4_555 yes
N25 C24 1.55(5) . . yes
N25 C26 1.46(6) . . yes
C2 C3 1.51(10) . . no
C5 C6 1.52(6) . . no
C6 C7 1.55(7) . . no
C9 C10 1.53(6) . . no
C12 C13 1.53(6) . . no
C13 C14 1.46(6) . . no
C16 C17 1.48(11) . . no
C19 C20 1.25(11) . . no
C20 C21 1.53(11) . . no
C23 C24 1.55(6) . . no
C26 C27 1.57(7) . . no
C27 C28 1.43(7) . . no

loop_
_geom_torsion_atom_site_label_1
_geom_torsion_atom_site_label_2
_geom_torsion_atom_site_label_3
_geom_torsion_atom_site_label_4
_geom_torsion
_geom_torsion_site_symmetry_1
_geom_torsion_site_symmetry_2
_geom_torsion_site_symmetry_3
_geom_torsion_site_symmetry_4
_geom_torsion_publ_flag
O2 W1 O1 W2 -16.4(8) . . . . no
O2 W1 O1 W1 94.8(8) . . . 4_555 no
O4 W1 O1 W2 -67(2) . . . . no
O4 W1 O1 W1 45(2) . . . 4_555 no
O7 W1 O1 W2 178.2(10) . . . . no
O7 W1 O1 W1 -70.6(9) . . . 4_555 no
O1 W1 O1 W2 -94.0(9) 4_555 . . . no
O1 W1 O1 W1 17.2(6) 4_555 . . 4_555 no
O6 W1 O1 W2 74.0(10) 4_555 . . . no
O6 W1 O1 W1 -174.8(8) 4_555 . . 4_555 no
O1 W1 O2 W2 16.3(8) . . . . no
O1 W1 O2 W2 -92.1(9) . . . 4_555 no
O4 W1 O2 W2 178.0(9) . . . . no
O4 W1 O2 W2 69.5(9) . . . 4_555 no
O7 W1 O2 W2 57(2) . . . . no
O7 W1 O2 W2 -51(2) . . . 4_555 no
O1 W1 O2 W2 93.5(9) 4_555 . . . no
O1 W1 O2 W2 -14.9(7) 4_555 . . 4_555 no
O6 W1 O2 W2 -80.9(10) 4_555 . . . no
O6 W1 O2 W2 170.6(9) 4_555 . . 4_555 no
O1 W1 O4 Cr1 25(4) . . . 4_555 no
O2 W1 O4 Cr1 -22(2) . . . 4_555 no
O7 W1 O4 Cr1 139(2) . . . 4_555 no
O1 W1 O4 Cr1 52(2) 4_555 . . 4_555 no
O6 W1 O4 Cr1 -115(2) 4_555 . . 4_555 no
O1 W1 O7 Cr3 33(2) . . . . no
O2 W1 O7 Cr3 -6(4) . . . . no
O4 W1 O7 Cr3 -125(2) . . . . no
O1 W1 O7 Cr3 -40(2) 4_555 . . . no
O6 W1 O7 Cr3 131(2) 4_555 . . . no
O1 W1 O1 W1 -18.4(7) . . 4_555 4_555 no
O1 W1 O1 W2 92.3(8) . . 4_555 4_555 no
O2 W1 O1 W1 -94.0(8) . . 4_555 4_555 no
O2 W1 O1 W2 16.7(7) . . 4_555 4_555 no
O4 W1 O1 W1 172.6(9) . . 4_555 4_555 no
O4 W1 O1 W2 -76.7(9) . . 4_555 4_555 no
O7 W1 O1 W1 73.0(9) . . 4_555 4_555 no
O7 W1 O1 W2 -176.3(9) . . 4_555 4_555 no
O2 W2 O1 W1 16.6(8) . . . . no
O2 W2 O1 W1 -93.4(9) . . . 4_555 no
O3 W2 O1 W1 177.2(9) . . . . no
O3 W2 O1 W1 67.2(9) . . . 4_555 no
O5 W2 O1 W1 -80.3(10) . . . . no
O5 W2 O1 W1 169.7(9) . . . 4_555 no
O8 W2 O1 W1 54(3) . . . . no
O8 W2 O1 W1 -56(3) . . . 4_555 no
O2 W2 O1 W1 94.5(9) 4_555 . . . no
O2 W2 O1 W1 -15.5(7) 4_555 . . 4_555 no
O1 W2 O2 W1 -16.5(8) . . . . no
O1 W2 O2 W2 91.2(9) . . . 4_555 no
O3 W2 O2 W1 -73(2) . . . . no
O3 W2 O2 W2 35(2) . . . 4_555 no
O5 W2 O2 W1 77.3(10) . . . . no
O5 W2 O2 W2 -175.0(9) . . . 4_555 no
O8 W2 O2 W1 177.9(11) . . . . no
O8 W2 O2 W2 -74.4(10) . . . 4_555 no
O2 W2 O2 W1 -93.6(9) 4_555 . . . no
O2 W2 O2 W2 14.2(6) 4_555 . . 4_555 no
O1 W2 O3 Cr1 -18(2) . . . . no
O2 W2 O3 Cr1 35(3) . . . . no
O5 W2 O3 Cr1 -115(2) . . . . no
O8 W2 O3 Cr1 141(2) . . . . no
O2 W2 O3 Cr1 55(2) 4_555 . . . no
O1 W2 O8 Cr2 9(5) . . . . no
O2 W2 O8 Cr2 45(3) . . . . no
O3 W2 O8 Cr2 -113(3) . . . . no
O5 W2 O8 Cr2 143(3) . . . . no
O2 W2 O8 Cr2 -30(3) 4_555 . . . no
O1 W2 O2 W1 16.2(7) . . 4_555 4_555 no
O1 W2 O2 W2 -92.8(8) . . 4_555 4_555 no
O2 W2 O2 W1 93.4(8) . . 4_555 4_555 no
O2 W2 O2 W2 -15.6(7) . . 4_555 4_555 no
O3 W2 O2 W1 -78.6(9) . . 4_555 4_555 no
O3 W2 O2 W2 172.4(9) . . 4_555 4_555 no
O8 W2 O2 W1 -179.0(9) . . 4_555 4_555 no
O8 W2 O2 W2 72.0(9) . . 4_555 4_555 no
N1 Cr1 O3 W2 175(2) . . . . no
N4 Cr1 O3 W2 -103(2) . . . . no
N11 Cr1 O3 W2 84(2) . . . . no
O4 Cr1 O3 W2 -14(2) 4_555 . . . no
O3 Cr1 N1 C2 78(3) . . . . no
O3 Cr1 N1 C14 -47(3) . . . . no
N4 Cr1 N1 C2 -18(3) . . . . no
N4 Cr1 N1 C14 -143(3) . . . . no
N8 Cr1 N1 C2 -107(3) . . . . no
N8 Cr1 N1 C14 128(3) . . . . no
N11 Cr1 N1 C2 170(3) . . . . no
N11 Cr1 N1 C14 44(3) . . . . no
O3 Cr1 N4 C3 -98(3) . . . . no
O3 Cr1 N4 C5 136(3) . . . . no
N1 Cr1 N4 C3 -10(3) . . . . no
N1 Cr1 N4 C5 -136(3) . . . . no
N8 Cr1 N4 C3 85(3) . . . . no
N8 Cr1 N4 C5 -42(3) . . . . no
O4 Cr1 N4 C3 174(3) 4_555 . . . no
O4 Cr1 N4 C5 47(3) 4_555 . . . no
N1 Cr1 N8 C7 128(3) . . . . no
N1 Cr1 N8 C9 -112(2) . . . . no
N4 Cr1 N8 C7 46(3) . . . . no
N4 Cr1 N8 C9 166(2) . . . . no
N11 Cr1 N8 C7 -142(3) . . . . no
N11 Cr1 N8 C9 -21(2) . . . . no
O4 Cr1 N8 C7 -44(3) 4_555 . . . no
O4 Cr1 N8 C9 77(2) 4_555 . . . no
O3 Cr1 N11 C10 175(2) . . . . no
O3 Cr1 N11 C12 53(2) . . . . no
N1 Cr1 N11 C10 86(2) . . . . no
N1 Cr1 N11 C12 -36(2) . . . . no
N8 Cr1 N11 C10 -8(2) . . . . no
N8 Cr1 N11 C12 -130(2) . . . . no
O4 Cr1 N11 C10 -96(2) 4_555 . . . no
O4 Cr1 N11 C12 142(2) 4_555 . . . no
O3 Cr1 O4 W1 -12(2) . . 4_555 4_555 no
N4 Cr1 O4 W1 84(2) . . 4_555 4_555 no
N8 Cr1 O4 W1 174(2) . . 4_555 4_555 no
N11 Cr1 O4 W1 -103(2) . . 4_555 4_555 no
N15 Cr2 O8 W2 -98(3) . . . . no
N18 Cr2 O8 W2 179(3) . . . . no
O8 Cr2 O8 W2 -4(3) 4_555 . . . no
N15 Cr2 O8 W2 90(3) 4_555 . . . no
O8 Cr2 N15 C16 -92(3) . . . . no
O8 Cr2 N15 C21 135(4) . . . 4_555 no
N18 Cr2 N15 C16 -5(3) . . . . no
N18 Cr2 N15 C21 -138(4) . . . 4_555 no
O8 Cr2 N15 C16 180(3) 4_555 . . . no
N18 Cr2 N15 C16 93(3) 4_555 . . . no
O8 Cr2 N18 C17 72(3) . . . . no
O8 Cr2 N18 C19 -57(3) . . . . no
N15 Cr2 N18 C17 -21(3) . . . . no
N15 Cr2 N18 C19 -151(3) . . . . no
N15 Cr2 N18 C17 167(3) 4_555 . . . no
N15 Cr2 N18 C19 37(3) 4_555 . . . no
N18 Cr2 N18 C17 -110(4) 4_555 . . . no
N18 Cr2 N18 C19 121(3) 4_555 . . . no
O8 Cr2 N15 C21 47(4) . . 4_555 . no
N18 Cr2 N15 C21 -40(4) . . 4_555 . no
N22 Cr3 O7 W1 98(2) . . . . no
O7 Cr3 O7 W1 3(2) 4_555 . . . no
N22 Cr3 O7 W1 -91(2) 4_555 . . . no
N25 Cr3 O7 W1 -174(2) 4_555 . . . no
O7 Cr3 N22 C23 175(3) . . . . no
O7 Cr3 N22 C28 47(3) . . . 4_555 no
N25 Cr3 N22 C23 -9(3) . . . . no
N25 Cr3 N22 C28 -137(3) . . . 4_555 no
O7 Cr3 N22 C23 -95(3) 4_555 . . . no
N25 Cr3 N22 C23 88(3) 4_555 . . . no
N22 Cr3 N25 C24 -20(2) . . . . no
N22 Cr3 N25 C26 -140(3) . . . . no
O7 Cr3 N25 C24 74(2) 4_555 . . . no
O7 Cr3 N25 C26 -45(3) 4_555 . . . no
N22 Cr3 N25 C24 168(2) 4_555 . . . no
N22 Cr3 N25 C26 49(3) 4_555 . . . no
N25 Cr3 N25 C24 -109(2) 4_555 . . . no
N25 Cr3 N25 C26 132(3) 4_555 . . . no
O7 Cr3 N22 C28 137(3) . . 4_555 . no
N25 Cr3 N22 C28 -40(3) . . 4_555 . no
Cr1 N1 C2 C3 46(5) . . . . no
C14 N1 C2 C3 174(4) . . . . no
Cr1 N1 C14 C13 -65(4) . . . . no
C2 N1 C14 C13 173(4) . . . . no
Cr1 N4 C3 C2 33(4) . . . . no
C5 N4 C3 C2 163(4) . . . . no
Cr1 N4 C5 C6 62(4) . . . . no
C3 N4 C5 C6 -68(5) . . . . no
Cr1 N8 C7 C6 -62(5) . . . . no
C9 N8 C7 C6 176(4) . . . . no
Cr1 N8 C9 C10 46(3) . . . . no
C7 N8 C9 C10 175(3) . . . . no
Cr1 N11 C10 C9 34(3) . . . . no
C12 N11 C10 C9 164(3) . . . . no
Cr1 N11 C12 C13 49(4) . . . . no
C10 N11 C12 C13 -76(4) . . . . no
Cr2 N15 C16 C17 30(5) . . . . no
C21 N15 C16 C17 164(6) 4_555 . . . no
C16 N15 C21 C20 -75(8) . . 4_555 4_555 no
Cr2 N18 C17 C16 42(4) . . . . no
C19 N18 C17 C16 171(3) . . . . no
Cr2 N18 C19 C20 -59(5) . . . . no
C17 N18 C19 C20 173(5) . . . . no
Cr3 N22 C23 C24 35(4) . . . . no
C28 N22 C23 C24 170(3) 4_555 . . . no
C23 N22 C28 C27 -81(4) . . 4_555 4_555 no
Cr3 N25 C24 C23 44(3) . . . . no
C26 N25 C24 C23 172(3) . . . . no
Cr3 N25 C26 C27 -61(3) . . . . no
C24 N25 C26 C27 -180(3) . . . . no
N1 C2 C3 N4 -52(6) . . . . no
N4 C5 C6 C7 -69(5) . . . . no
C5 C6 C7 N8 66(5) . . . . no
N8 C9 C10 N11 -52(4) . . . . no
N11 C12 C13 C14 -62(5) . . . . no
C12 C13 C14 N1 71(5) . . . . no
N15 C16 C17 N18 -49(6) . . . . no
N18 C19 C20 C21 64(7) . . . . no
C19 C20 C21 N15 -58(9) . . . 4_555 no
N22 C23 C24 N25 -52(4) . . . . no
N25 C26 C27 C28 66(5) . . . . no
C26 C27 C28 N22 -61(5) . . . 4_555 no
